data_7232720
loop_
_publ_author_name
'Nicasio-Collazo, Juan'
'Ram\'irez-Garc\'ia, Gonzalo'
'Flores-\'Alamo, Marcos'
'Guti\'errez-Granados, Silvia'
'Peralta-Hern\'andez, Juan M.'
'Maldonado, Jos\'e Luis'
'Jimenez-Halla, J. Oscar C.'
'Serrano, Oracio'

_publ_section_title
;
 A novel coordination mode of \k1-N-Br-pyridylbenz-(imida, oxa or
 othia)-zole to Pt(ii): synthesis, characterization, electrochemical and
 structural analysis
;
_journal_issue 25
_journal_name_full 'RSC Advances'
_journal_page_first 14033
_journal_paper_doi 10.1039/C9RA01856E
_journal_volume 9
_journal_year 2019
_chemical_formula_moiety 'C14 H13 Br Cl2 N2 O2 Pt S'
_chemical_formula_sum 'C14 H13 Br Cl2 N2 O2 Pt S'
_chemical_formula_weight 619.22
_space_group_IT_number 2
_symmetry_cell_setting triclinic
_symmetry_Int_Tables_number 2
_symmetry_space_group_name_Hall '-P 1'
_symmetry_space_group_name_H-M 'P -1'
_atom_sites_solution_hydrogens geom
_audit_conform_dict_location ftp://ftp.iucr.org/pub/cif_core.dic
_audit_conform_dict_name cif_core.dic
_audit_conform_dict_version 2.4.3
_audit_creation_date 2018-05-17T16:56:58-00:00
_audit_creation_method 'WinGX routine CIF_UPDATE'
_audit_update_record
;
2018-06-13 deposited with the CCDC.    2019-04-22 downloaded from the CCDC.
;
_cell_angle_alpha 94.288(7)
_cell_angle_beta 107.426(8)
_cell_angle_gamma 107.058(7)
_cell_formula_units_Z 2
_cell_length_a 8.4296(7)
_cell_length_b 8.4438(7)
_cell_length_c 13.7685(12)
_cell_measurement_reflns_used 3389
_cell_measurement_temperature 130(2)
_cell_measurement_theta_max 29.3875
_cell_measurement_theta_min 3.3822
_cell_volume 879.58(14)
_computing_cell_refinement
;
        CrysAlisPro, Agilent Technologies,
        Version 1.171.36.32 (release 02-08-2013 CrysAlis171 .NET)
        (compiled Aug  2 2013,16:46:58)
;
_computing_data_collection
;
        CrysAlisPro, Agilent Technologies,
        Version 1.171.36.32 (release 02-08-2013 CrysAlis171 .NET)
        (compiled Aug  2 2013,16:46:58)
;
_computing_data_reduction
;
        CrysAlisPro, Agilent Technologies,
        Version 1.171.36.32 (release 02-08-2013 CrysAlis171 .NET)
        (compiled Aug  2 2013,16:46:58)
;
_computing_molecular_graphics
;
          'Ortep-3 for Windows (Farrugia, 1997)'
      L. J. Farrugia, J. Appl. Crystallogr., 1997, 30, 565.
;
_computing_publication_material
;    
        'WinGX publication routines (Farrugia, 1999)'                 
    L. J. Farrugia, J. Appl. Crystallogr., 1999, 32, 837-838.
;
_computing_structure_refinement
;
      'SHELXS-2014 (Sheldrick, 2015)'
      Sheldrick, G. M. (2015). Acta Cryst. C71, 3--8.
;
_computing_structure_solution
;
      'SHELXS-2014 (Sheldrick, 2015)'
      Sheldrick, G. M. (2015). Acta Cryst. A71, 3--8.
;
_diffrn_ambient_temperature 130(2)
_diffrn_detector_area_resol_mean 10.4685
_diffrn_measured_fraction_theta_full 0.997
_diffrn_measured_fraction_theta_max 0.851
_diffrn_measurement_device_type 'Xcalibur, Atlas, Gemini'
_diffrn_measurement_method '\w scans'
_diffrn_orient_matrix_UB_11 0.0362533
_diffrn_orient_matrix_UB_12 -0.056039
_diffrn_orient_matrix_UB_13 -0.0193595
_diffrn_orient_matrix_UB_21 0.0382138
_diffrn_orient_matrix_UB_22 -0.0125544
_diffrn_orient_matrix_UB_23 0.050961
_diffrn_orient_matrix_UB_31 -0.0772373
_diffrn_orient_matrix_UB_32 -0.0683836
_diffrn_orient_matrix_UB_33 -0.006266
_diffrn_radiation_monochromator graphite
_diffrn_radiation_type MoK\a
_diffrn_radiation_wavelength 0.71073
_diffrn_reflns_av_R_equivalents 0.0326
_diffrn_reflns_av_unetI/netI 0.0572
_diffrn_reflns_Laue_measured_fraction_full 0.997
_diffrn_reflns_Laue_measured_fraction_max 0.851
_diffrn_reflns_limit_h_max 10
_diffrn_reflns_limit_h_min -11
_diffrn_reflns_limit_k_max 11
_diffrn_reflns_limit_k_min -9
_diffrn_reflns_limit_l_max 18
_diffrn_reflns_limit_l_min -18
_diffrn_reflns_number 8147
_diffrn_reflns_point_group_measured_fraction_full 0.997
_diffrn_reflns_point_group_measured_fraction_max 0.851
_diffrn_reflns_theta_full 25.242
_diffrn_reflns_theta_max 29.388
_diffrn_reflns_theta_min 3.382
_exptl_absorpt_coefficient_mu 10.678
_exptl_absorpt_correction_T_max 0.435
_exptl_absorpt_correction_T_min 0.13
_exptl_absorpt_correction_type analytical
_exptl_absorpt_process_details
;
        CrysAlisPro, Agilent Technologies,
        Version 1.171.36.32 (release 02-08-2013 CrysAlis171 .NET)
        (compiled Aug  2 2013,16:46:58)
Analytical numeric absorption correction using a multifaceted crystal
                        model based on expressions derived by R.C. Clark & J.S.
        (Clark, R. C. & Reid, J. S. (1995). Acta Cryst. A51, 887-897)
;
_exptl_crystal_colour yellow
_exptl_crystal_density_diffrn 2.338
_exptl_crystal_description plate
_exptl_crystal_F_000 580
_exptl_crystal_size_max 0.38
_exptl_crystal_size_mid 0.17
_exptl_crystal_size_min 0.08
_refine_diff_density_max 1.603
_refine_diff_density_min -1.731
_refine_diff_density_rms 0.182
_refine_ls_extinction_method none
_refine_ls_goodness_of_fit_ref 1.055
_refine_ls_hydrogen_treatment constr
_refine_ls_matrix_type full
_refine_ls_number_parameters 210
_refine_ls_number_reflns 4127
_refine_ls_number_restraints 0
_refine_ls_restrained_S_all 1.055
_refine_ls_R_factor_all 0.0376
_refine_ls_R_factor_gt 0.03
_refine_ls_shift/su_max 0
_refine_ls_shift/su_mean 0
_refine_ls_structure_factor_coef Fsqd
_refine_ls_weighting_details 'w=1/[\s^2^(Fo^2^)+(0.0133P)^2^] where P=(Fo^2^+2Fc^2^)/3'
_refine_ls_weighting_scheme calc
_refine_ls_wR_factor_gt 0.0529
_refine_ls_wR_factor_ref 0.057
_reflns_Friedel_coverage 0
_reflns_number_gt 3667
_reflns_number_total 4127
_reflns_threshold_expression 'I > 2\s(I)'
_cod_data_source_file c9ra01856e2.cif
_cod_data_source_block ncj-nd-029
_cod_database_code 7232720
_shelx_estimated_absorpt_t_min 0.106
_shelx_estimated_absorpt_t_max 0.482

loop_
_symmetry_equiv_pos_as_xyz
'x, y, z'
'-x, -y, -z'

loop_
_atom_site_label
_atom_site_type_symbol
_atom_site_fract_x
_atom_site_fract_y
_atom_site_fract_z
_atom_site_U_iso_or_equiv
_atom_site_adp_type
_atom_site_occupancy
_atom_site_site_symmetry_order
_atom_site_calc_flag
_atom_site_refinement_flags_posn
_atom_site_refinement_flags_adp
C1 C 0.6400(6) 0.0871(7) 0.3755(5) 0.0352(15) Uani 1 1 d . .
H1A H 0.607733 -0.000406 0.315448 0.053 Uiso 1 1 calc R U
H1B H 0.676924 0.042566 0.439148 0.053 Uiso 1 1 calc R U
H1C H 0.737177 0.184223 0.374292 0.053 Uiso 1 1 calc R U
C2 C 0.5416(7) 0.2938(6) 0.4882(4) 0.0324(13) Uani 1 1 d . .
H2A H 0.631233 0.394504 0.48331 0.049 Uiso 1 1 calc R U
H2B H 0.595029 0.241666 0.544751 0.049 Uiso 1 1 calc R U
H2C H 0.44635 0.325534 0.501842 0.049 Uiso 1 1 calc R U
C3 C 0.4097(6) 0.5518(5) 0.1048(4) 0.0174(10) Uani 1 1 d . .
C4 C 0.1777(6) 0.4598(6) -0.0329(4) 0.0187(10) Uani 1 1 d . .
C5 C 0.1640(6) 0.3476(5) 0.0351(4) 0.0184(10) Uani 1 1 d . .
C6 C 0.0145(6) 0.2058(6) 0.0095(4) 0.0217(11) Uani 1 1 d . .
H6 H 0.000889 0.128167 0.055378 0.026 Uiso 1 1 calc R U
C7 C -0.1132(6) 0.1828(6) -0.0852(4) 0.0267(12) Uani 1 1 d . .
H7 H -0.216344 0.086427 -0.105376 0.032 Uiso 1 1 calc R U
C8 C -0.0948(6) 0.2986(6) -0.1532(4) 0.0242(11) Uani 1 1 d . .
H8 H -0.185662 0.278232 -0.217956 0.029 Uiso 1 1 calc R U
C9 C 0.0523(6) 0.4409(6) -0.1275(4) 0.0221(11) Uani 1 1 d . .
H9 H 0.065802 0.520323 -0.172265 0.027 Uiso 1 1 calc R U
C10 C 0.5787(6) 0.6721(5) 0.1703(4) 0.0181(10) Uani 1 1 d . .
C11 C 0.8049(6) 0.7392(6) 0.3209(4) 0.0273(12) Uani 1 1 d . .
C12 C 0.8970(6) 0.8891(6) 0.2965(5) 0.0268(12) Uani 1 1 d . .
H12 H 1.008286 0.961236 0.342358 0.032 Uiso 1 1 calc R U
C13 C 0.8174(6) 0.9259(6) 0.2026(5) 0.0248(12) Uani 1 1 d . .
H13 H 0.872735 1.02738 0.182884 0.03 Uiso 1 1 calc R U
C14 C 0.6569(6) 0.8164(6) 0.1364(4) 0.0237(12) Uani 1 1 d . .
H14 H 0.602383 0.838848 0.070274 0.028 Uiso 1 1 calc R U
Br1 Br 0.90462(8) 0.68378(10) 0.45106(6) 0.0718(3) Uani 1 1 d . .
Cl1 Cl 0.55528(16) 0.20142(16) 0.16003(11) 0.0294(3) Uani 1 1 d . .
Cl2 Cl 0.19193(16) 0.35850(16) 0.30953(11) 0.0282(3) Uani 1 1 d . .
N1 N 0.3157(4) 0.4088(4) 0.1220(3) 0.0159(8) Uani 1 1 d . .
N2 N 0.6512(5) 0.6346(5) 0.2625(3) 0.0216(9) Uani 1 1 d . .
O1 O 0.3197(4) 0.0021(4) 0.3788(3) 0.0278(9) Uani 1 1 d . .
O2 O 0.3346(4) 0.5894(4) 0.0127(3) 0.0193(7) Uani 1 1 d . .
Pt1 Pt 0.38394(2) 0.28406(2) 0.24174(2) 0.01670(6) Uani 1 1 d . .
S1 S 0.45601(14) 0.15020(14) 0.37138(10) 0.0188(3) Uani 1 1 d . .

loop_
_atom_site_aniso_label
_atom_site_aniso_U_11
_atom_site_aniso_U_22
_atom_site_aniso_U_33
_atom_site_aniso_U_23
_atom_site_aniso_U_13
_atom_site_aniso_U_12
C1 0.032(3) 0.052(4) 0.033(4) 0.023(3) 0.014(3) 0.024(3)
C2 0.050(3) 0.019(3) 0.015(3) 0.000(2) -0.003(3) 0.007(2)
C3 0.025(2) 0.018(2) 0.013(3) 0.006(2) 0.009(2) 0.0091(19)
C4 0.021(2) 0.019(2) 0.020(3) 0.002(2) 0.009(2) 0.0100(19)
C5 0.026(2) 0.017(2) 0.015(3) 0.003(2) 0.007(2) 0.0115(19)
C6 0.026(2) 0.018(2) 0.018(3) 0.002(2) 0.005(2) 0.006(2)
C7 0.023(2) 0.025(3) 0.025(3) -0.006(2) 0.003(2) 0.005(2)
C8 0.029(3) 0.030(3) 0.013(3) 0.000(2) 0.000(2) 0.016(2)
C9 0.028(3) 0.026(3) 0.013(3) 0.004(2) 0.004(2) 0.015(2)
C10 0.018(2) 0.015(2) 0.025(3) 0.003(2) 0.008(2) 0.0080(18)
C11 0.019(2) 0.031(3) 0.024(3) 0.005(3) 0.003(2) 0.002(2)
C12 0.020(2) 0.025(3) 0.034(4) 0.002(3) 0.012(2) 0.004(2)
C13 0.022(2) 0.023(3) 0.031(4) 0.006(2) 0.014(2) 0.004(2)
C14 0.026(2) 0.021(2) 0.027(3) 0.013(2) 0.011(2) 0.007(2)
Br1 0.0409(4) 0.0873(5) 0.0412(5) 0.0364(5) -0.0172(3) -0.0196(3)
Cl1 0.0363(7) 0.0386(7) 0.0272(8) 0.0169(7) 0.0171(6) 0.0231(6)
Cl2 0.0344(7) 0.0383(7) 0.0218(8) 0.0107(6) 0.0131(6) 0.0213(6)
N1 0.0149(18) 0.021(2) 0.012(2) 0.0039(18) 0.0032(17) 0.0071(15)
N2 0.0165(19) 0.024(2) 0.020(3) 0.008(2) 0.0030(18) 0.0023(16)
O1 0.0240(17) 0.0248(18) 0.027(2) 0.0116(18) 0.0030(17) 0.0017(14)
O2 0.0207(16) 0.0186(16) 0.017(2) 0.0077(16) 0.0029(15) 0.0061(13)
Pt1 0.01825(9) 0.01639(10) 0.01396(11) 0.00528(8) 0.00352(8) 0.00494(7)
S1 0.0192(5) 0.0189(6) 0.0166(7) 0.0053(5) 0.0038(5) 0.0056(5)

loop_
_atom_type_symbol
_atom_type_description
_atom_type_scat_dispersion_real
_atom_type_scat_dispersion_imag
_atom_type_scat_source
C C 0.0033 0.0016 'International Tables Vol C Tables 4.2.6.8 and 6.1.1.4'
H H 0 0 'International Tables Vol C Tables 4.2.6.8 and 6.1.1.4'
Br Br -0.2901 2.4595 'International Tables Vol C Tables 4.2.6.8 and 6.1.1.4'
Cl Cl 0.1484 0.1585 'International Tables Vol C Tables 4.2.6.8 and 6.1.1.4'
N N 0.0061 0.0033 'International Tables Vol C Tables 4.2.6.8 and 6.1.1.4'
O O 0.0106 0.006 'International Tables Vol C Tables 4.2.6.8 and 6.1.1.4'
Pt Pt -1.7033 8.3905 'International Tables Vol C Tables 4.2.6.8 and 6.1.1.4'
S S 0.1246 0.1234 'International Tables Vol C Tables 4.2.6.8 and 6.1.1.4'

loop_
_exptl_crystal_face_index_h
_exptl_crystal_face_index_k
_exptl_crystal_face_index_l
_exptl_crystal_face_perp_dist
0 0 -18 0.0401
0 0 18 0.0401
-8 -6 6 0.1851
8 6 -6 0.1851
-9 10 2 0.0846
9 -10 -2 0.0846

loop_
_geom_angle_atom_site_label_1
_geom_angle_atom_site_label_2
_geom_angle_atom_site_label_3
_geom_angle
S1 C1 H1A 109.5
S1 C1 H1B 109.5
H1A C1 H1B 109.5
S1 C1 H1C 109.5
H1A C1 H1C 109.5
H1B C1 H1C 109.5
S1 C2 H2A 109.5
S1 C2 H2B 109.5
H2A C2 H2B 109.5
S1 C2 H2C 109.5
H2A C2 H2C 109.5
H2B C2 H2C 109.5
N1 C3 O2 113.5(4)
N1 C3 C10 129.7(4)
O2 C3 C10 116.7(3)
C9 C4 O2 127.9(4)
C9 C4 C5 124.4(4)
O2 C4 C5 107.7(4)
C4 C5 C6 119.9(5)
C4 C5 N1 107.7(4)
C6 C5 N1 132.4(4)
C7 C6 C5 117.1(4)
C7 C6 H6 121.5
C5 C6 H6 121.5
C6 C7 C8 121.8(4)
C6 C7 H7 119.1
C8 C7 H7 119.1
C9 C8 C7 121.4(5)
C9 C8 H8 119.3
C7 C8 H8 119.3
C4 C9 C8 115.5(4)
C4 C9 H9 122.2
C8 C9 H9 122.2
N2 C10 C14 123.4(5)
N2 C10 C3 116.3(4)
C14 C10 C3 120.4(4)
N2 C11 C12 125.4(5)
N2 C11 Br1 116.2(3)
C12 C11 Br1 118.4(4)
C13 C12 C11 116.2(5)
C13 C12 H12 121.9
C11 C12 H12 121.9
C12 C13 C14 120.6(4)
C12 C13 H13 119.7
C14 C13 H13 119.7
C13 C14 C10 117.5(5)
C13 C14 H14 121.3
C10 C14 H14 121.3
C3 N1 C5 105.5(4)
C3 N1 Pt1 128.5(3)
C5 N1 Pt1 125.7(3)
C11 N2 C10 116.9(4)
C3 O2 C4 105.5(3)
N1 Pt1 S1 179.52(10)
N1 Pt1 Cl1 87.00(10)
S1 Pt1 Cl1 93.47(4)
N1 Pt1 Cl2 89.68(10)
S1 Pt1 Cl2 89.84(4)
Cl1 Pt1 Cl2 174.85(5)
O1 S1 C2 109.0(2)
O1 S1 C1 106.6(2)
C2 S1 C1 100.7(3)
O1 S1 Pt1 117.86(14)
C2 S1 Pt1 108.92(16)
C1 S1 Pt1 112.43(18)

loop_
_geom_bond_atom_site_label_1
_geom_bond_atom_site_label_2
_geom_bond_distance
C1 S1 1.769(5)
C1 H1A 0.98
C1 H1B 0.98
C1 H1C 0.98
C2 S1 1.755(6)
C2 H2A 0.98
C2 H2B 0.98
C2 H2C 0.98
C3 N1 1.317(5)
C3 O2 1.345(5)
C3 C10 1.456(7)
C4 C9 1.373(7)
C4 O2 1.375(5)
C4 C5 1.386(6)
C5 C6 1.390(6)
C5 N1 1.391(6)
C6 C7 1.377(7)
C6 H6 0.95
C7 C8 1.410(6)
C7 H7 0.95
C8 C9 1.381(7)
C8 H8 0.95
C9 H9 0.95
C10 N2 1.339(6)
C10 C14 1.391(5)
C11 N2 1.305(6)
C11 C12 1.401(6)
C11 Br1 1.895(5)
C12 C13 1.371(7)
C12 H12 0.95
C13 C14 1.385(7)
C13 H13 0.95
C14 H14 0.95
Cl1 Pt1 2.2990(12)
Cl2 Pt1 2.3022(12)
N1 Pt1 2.051(3)
O1 S1 1.463(3)
Pt1 S1 2.2108(11)

loop_
_geom_torsion_atom_site_label_1
_geom_torsion_atom_site_label_2
_geom_torsion_atom_site_label_3
_geom_torsion_atom_site_label_4
_geom_torsion
C9 C4 C5 C6 -0.9(7)
O2 C4 C5 C6 178.3(4)
C9 C4 C5 N1 179.9(4)
O2 C4 C5 N1 -0.9(5)
C4 C5 C6 C7 1.3(7)
N1 C5 C6 C7 -179.8(5)
C5 C6 C7 C8 -0.8(7)
C6 C7 C8 C9 -0.2(7)
O2 C4 C9 C8 -179.0(4)
C5 C4 C9 C8 0.0(7)
C7 C8 C9 C4 0.5(7)
N1 C3 C10 N2 -0.4(7)
O2 C3 C10 N2 179.2(4)
N1 C3 C10 C14 179.3(4)
O2 C3 C10 C14 -1.1(6)
N2 C11 C12 C13 -0.6(8)
Br1 C11 C12 C13 -178.4(4)
C11 C12 C13 C14 -1.5(7)
C12 C13 C14 C10 2.0(7)
N2 C10 C14 C13 -0.5(7)
C3 C10 C14 C13 179.8(4)
O2 C3 N1 C5 -1.2(5)
C10 C3 N1 C5 178.4(4)
O2 C3 N1 Pt1 172.5(3)
C10 C3 N1 Pt1 -8.0(7)
C4 C5 N1 C3 1.2(5)
C6 C5 N1 C3 -177.8(5)
C4 C5 N1 Pt1 -172.6(3)
C6 C5 N1 Pt1 8.3(7)
C12 C11 N2 C10 2.0(8)
Br1 C11 N2 C10 179.8(3)
C14 C10 N2 C11 -1.4(7)
C3 C10 N2 C11 178.3(4)
N1 C3 O2 C4 0.6(5)
C10 C3 O2 C4 -179.0(4)
C9 C4 O2 C3 179.4(5)
C5 C4 O2 C3 0.2(4)
